data_7015006
loop_
_publ_author_name
'Albrecht, Carolin'
'Bode, Maren'
'P\'erez, Janaina Marinas'
'Daniels, J\"org'
'Schnakenburg, Gregor'
'Streubel, Rainer'

_publ_section_title
;
 First examples of oxaphosphirane pentacarbonylchromium(0) and
 -molybdenum(0) complexes: synthesis, structures and reactions
;
_journal_issue 11
_journal_name_full 'Dalton Transactions'
_journal_page_first 2654
_journal_paper_doi 10.1039/c0dt01509a
_journal_volume 40
_journal_year 2011
_chemical_formula_moiety 'C16 H27 Cr O6 P Si2'
_chemical_formula_sum 'C16 H27 Cr O6 P Si2'
_chemical_formula_weight 454.53
_chemical_name_systematic
;
?
;
_space_group_IT_number 14
_symmetry_cell_setting monoclinic
_symmetry_space_group_name_Hall '-P 2yn'
_symmetry_space_group_name_H-M 'P 1 21/n 1'
_atom_sites_solution_hydrogens geom
_atom_sites_solution_primary direct
_atom_sites_solution_secondary difmap
_cell_angle_alpha 90.00
_cell_angle_beta 91.258(2)
_cell_angle_gamma 90.00
_cell_formula_units_Z 4
_cell_length_a 9.2872(3)
_cell_length_b 18.4261(8)
_cell_length_c 13.4718(4)
_cell_measurement_reflns_used 6109
_cell_measurement_temperature 123(2)
_cell_measurement_theta_max 30.03
_cell_measurement_theta_min 1.00
_cell_volume 2304.83(14)
_computing_cell_refinement 'HKL Scalepack (Otwinowski & Minor 1997)'
_computing_data_collection 'HKL Denzo and Scalepack (Otwinowski & Minor 1997)'
_computing_data_reduction 'HKL Denzo and Scalepack (Otwinowski & Minor 1997)'
_computing_molecular_graphics 'DIAMOND (Brandenburg, 1999)'
_computing_publication_material 'SHELXL97 (Sheldrick, 1997)'
_computing_structure_refinement 'SHELXL-97 (Sheldrick, 1997)'
_computing_structure_solution 'SHELXS-97 (Sheldrick, 1990)'
_diffrn_ambient_temperature 123(2)
_diffrn_detector_area_resol_mean 9
_diffrn_measured_fraction_theta_full 0.994
_diffrn_measured_fraction_theta_max 0.994
_diffrn_measurement_device '95mm CCD camera on \k-goniostat'
_diffrn_measurement_device_type 'Nonius KappaCCD'
_diffrn_measurement_method 'CCD rotation images, thick slices'
_diffrn_radiation_monochromator 'horizonally mounted graphite crystal'
_diffrn_radiation_type MoK\a
_diffrn_radiation_wavelength 0.71073
_diffrn_reflns_av_R_equivalents 0.0657
_diffrn_reflns_av_sigmaI/netI 0.0647
_diffrn_reflns_limit_h_max 12
_diffrn_reflns_limit_h_min -12
_diffrn_reflns_limit_k_max 22
_diffrn_reflns_limit_k_min -24
_diffrn_reflns_limit_l_max 17
_diffrn_reflns_limit_l_min -17
_diffrn_reflns_number 19956
_diffrn_reflns_theta_full 28.00
_diffrn_reflns_theta_max 28.00
_diffrn_reflns_theta_min 2.68
_exptl_absorpt_coefficient_mu 0.695
_exptl_absorpt_correction_T_max 0.87597
_exptl_absorpt_correction_T_min 0.67589
_exptl_absorpt_correction_type multi-scan
_exptl_crystal_colour colourless
_exptl_crystal_density_diffrn 1.310
_exptl_crystal_density_method 'not measured'
_exptl_crystal_description block
_exptl_crystal_F_000 952
_exptl_crystal_size_max 0.56
_exptl_crystal_size_mid 0.48
_exptl_crystal_size_min 0.32
_refine_diff_density_max 0.349
_refine_diff_density_min -0.496
_refine_diff_density_rms 0.069
_refine_ls_extinction_method none
_refine_ls_goodness_of_fit_ref 0.946
_refine_ls_hydrogen_treatment constr
_refine_ls_matrix_type full
_refine_ls_number_parameters 243
_refine_ls_number_reflns 5532
_refine_ls_number_restraints 0
_refine_ls_restrained_S_all 0.946
_refine_ls_R_factor_all 0.0546
_refine_ls_R_factor_gt 0.0330
_refine_ls_shift/su_max 0.002
_refine_ls_shift/su_mean 0.000
_refine_ls_structure_factor_coef Fsqd
_refine_ls_weighting_details 'calc w=1/[\s^2^(Fo^2^)+(0.0335P)^2^+0.0000P] where P=(Fo^2^+2Fc^2^)/3'
_refine_ls_weighting_scheme calc
_refine_ls_wR_factor_gt 0.0718
_refine_ls_wR_factor_ref 0.0775
_reflns_number_gt 4030
_reflns_number_total 5532
_reflns_threshold_expression >2sigma(I)
_cod_data_source_file C0DT01509A.TXT
_cod_data_source_block Greg846
_cod_depositor_comments
;
The following automatic conversions were performed:
'_symmetry_cell_setting' value 'Monoclinic' changed to 'monoclinic'
according to '/home/saulius/struct/CIF-dictionaries/cif_core.dic'
dictionary named 'cif_core.dic' version 2.4.1 from
2010-06-29.

'_exptl_absorpt_correction_type' value 'Multi-Scan' changed
to 'multi-scan' according to
'/home/saulius/struct/CIF-dictionaries/cif_core.dic' dictionary named
'cif_core.dic' version 2.4.1 from 2010-06-29.

Automatic conversion script
Id: cif_fix_enum 1555 2011-01-17 13:19:09Z saulius 
;
_cod_original_sg_symbol_H-M 'P 21/n'
_cod_database_code 7015006

loop_
_symmetry_equiv_pos_as_xyz
'x, y, z'
'-x+1/2, y+1/2, -z+1/2'
'-x, -y, -z'
'x-1/2, -y-1/2, z-1/2'

loop_
_atom_site_label
_atom_site_type_symbol
_atom_site_fract_x
_atom_site_fract_y
_atom_site_fract_z
_atom_site_U_iso_or_equiv
_atom_site_adp_type
_atom_site_occupancy
_atom_site_symmetry_multiplicity
_atom_site_calc_flag
_atom_site_refinement_flags
_atom_site_disorder_assembly
_atom_site_disorder_group
C1 C 0.68803(18) 0.19881(10) 0.61934(12) 0.0219(4) Uani 1 1 d . . .
H1A H 0.7472 0.2427 0.6047 0.026 Uiso 1 1 calc R . .
C2 C 0.75331(19) 0.12839(10) 0.58688(13) 0.0263(4) Uani 1 1 d . . .
H2A H 0.6966 0.0876 0.6154 0.032 Uiso 1 1 calc R . .
C3 C 0.9082(2) 0.12286(11) 0.62584(14) 0.0315(5) Uani 1 1 d . . .
H3A H 0.9090 0.1209 0.6985 0.047 Uiso 1 1 calc R . .
H3B H 0.9626 0.1654 0.6042 0.047 Uiso 1 1 calc R . .
H3C H 0.9525 0.0787 0.5998 0.047 Uiso 1 1 calc R . .
C4 C 0.7445(2) 0.12317(12) 0.47348(14) 0.0402(5) Uani 1 1 d . . .
H4C H 0.7832 0.0763 0.4523 0.060 Uiso 1 1 calc R . .
H4B H 0.8008 0.1625 0.4445 0.060 Uiso 1 1 calc R . .
H4A H 0.6438 0.1273 0.4510 0.060 Uiso 1 1 calc R . .
C5 C 0.56774(17) 0.30424(9) 0.75692(12) 0.0182(4) Uani 1 1 d . . .
H5A H 0.5026 0.3044 0.8150 0.022 Uiso 1 1 calc R . .
C6 C 0.84629(19) 0.25539(11) 0.86883(14) 0.0305(4) Uani 1 1 d . . .
H6A H 0.8739 0.2222 0.8157 0.046 Uiso 1 1 calc R . .
H6B H 0.7837 0.2300 0.9150 0.046 Uiso 1 1 calc R . .
H6C H 0.9329 0.2724 0.9045 0.046 Uiso 1 1 calc R . .
C7 C 0.7114(2) 0.39976(12) 0.91649(15) 0.0391(5) Uani 1 1 d . . .
H7A H 0.6527 0.3760 0.9665 0.059 Uiso 1 1 calc R . .
H7B H 0.6595 0.4419 0.8895 0.059 Uiso 1 1 calc R . .
H7C H 0.8027 0.4156 0.9472 0.059 Uiso 1 1 calc R . .
C8 C 0.8668(2) 0.37837(11) 0.72201(14) 0.0320(5) Uani 1 1 d . . .
H8A H 0.8198 0.4222 0.6957 0.048 Uiso 1 1 calc R . .
H8B H 0.8844 0.3445 0.6675 0.048 Uiso 1 1 calc R . .
H8C H 0.9587 0.3915 0.7544 0.048 Uiso 1 1 calc R . .
C9 C 0.28589(19) 0.33052(11) 0.64223(15) 0.0331(5) Uani 1 1 d . . .
H9A H 0.2370 0.3259 0.7056 0.050 Uiso 1 1 calc R . .
H9B H 0.2921 0.2827 0.6107 0.050 Uiso 1 1 calc R . .
H9C H 0.2313 0.3636 0.5986 0.050 Uiso 1 1 calc R . .
C10 C 0.4534(2) 0.45777(10) 0.72528(14) 0.0315(4) Uani 1 1 d . . .
H10A H 0.5495 0.4771 0.7411 0.047 Uiso 1 1 calc R . .
H10B H 0.3993 0.4526 0.7865 0.047 Uiso 1 1 calc R . .
H10C H 0.4023 0.4911 0.6801 0.047 Uiso 1 1 calc R . .
C11 C 0.5653(2) 0.37853(11) 0.54494(13) 0.0321(5) Uani 1 1 d . . .
H11C H 0.5103 0.4117 0.5018 0.048 Uiso 1 1 calc R . .
H11B H 0.5736 0.3313 0.5122 0.048 Uiso 1 1 calc R . .
H11A H 0.6617 0.3985 0.5579 0.048 Uiso 1 1 calc R . .
C12 C 0.39398(19) 0.04620(11) 0.89694(13) 0.0271(4) Uani 1 1 d . . .
C13 C 0.48671(18) 0.18001(10) 0.93039(13) 0.0224(4) Uani 1 1 d . . .
C14 C 0.2827(2) 0.15921(11) 0.79466(14) 0.0310(5) Uani 1 1 d . . .
C15 C 0.4429(2) 0.06011(11) 0.70323(14) 0.0282(4) Uani 1 1 d . . .
C16 C 0.6583(2) 0.08349(10) 0.84353(12) 0.0225(4) Uani 1 1 d . . .
Cr Cr 0.46984(3) 0.119935(16) 0.817712(19) 0.01946(8) Uani 1 1 d . . .
O1 O 0.53127(12) 0.20726(7) 0.59690(8) 0.0226(3) Uani 1 1 d . . .
O2 O 0.34864(14) 0.00075(8) 0.94555(10) 0.0377(4) Uani 1 1 d . . .
O3 O 0.49261(14) 0.21660(8) 0.99880(9) 0.0344(3) Uani 1 1 d . . .
O4 O 0.17008(15) 0.18239(9) 0.78364(12) 0.0521(4) Uani 1 1 d . . .
O5 O 0.42383(17) 0.02382(8) 0.63562(10) 0.0444(4) Uani 1 1 d . . .
O6 O 0.77161(13) 0.06219(7) 0.86057(9) 0.0316(3) Uani 1 1 d . . .
P P 0.56607(4) 0.21001(2) 0.71869(3) 0.01732(11) Uani 1 1 d . . .
Si1 Si 0.74815(5) 0.33445(3) 0.81410(3) 0.02096(12) Uani 1 1 d . . .
Si2 Si 0.47084(5) 0.36728(3) 0.66458(4) 0.02224(12) Uani 1 1 d . . .

loop_
_atom_site_aniso_label
_atom_site_aniso_U_11
_atom_site_aniso_U_22
_atom_site_aniso_U_33
_atom_site_aniso_U_23
_atom_site_aniso_U_13
_atom_site_aniso_U_12
C1 0.0237(9) 0.0203(10) 0.0217(9) -0.0008(7) 0.0013(7) -0.0031(7)
C2 0.0304(10) 0.0185(10) 0.0303(10) -0.0035(8) 0.0096(8) -0.0017(8)
C3 0.0337(11) 0.0257(12) 0.0356(11) 0.0038(9) 0.0124(9) 0.0052(9)
C4 0.0471(13) 0.0395(14) 0.0345(11) -0.0144(10) 0.0098(10) -0.0021(10)
C5 0.0178(8) 0.0168(9) 0.0200(8) -0.0013(7) 0.0022(7) -0.0006(7)
C6 0.0272(10) 0.0320(12) 0.0318(10) 0.0013(9) -0.0104(8) -0.0023(9)
C7 0.0373(11) 0.0420(14) 0.0380(11) -0.0191(10) -0.0012(9) -0.0017(10)
C8 0.0252(10) 0.0314(12) 0.0393(11) 0.0004(9) 0.0006(9) -0.0066(9)
C9 0.0249(10) 0.0277(12) 0.0463(12) 0.0032(9) -0.0093(9) 0.0001(8)
C10 0.0345(11) 0.0211(11) 0.0388(11) 0.0021(9) 0.0006(9) 0.0037(9)
C11 0.0402(11) 0.0289(12) 0.0269(10) 0.0056(8) -0.0048(9) -0.0033(9)
C12 0.0246(9) 0.0278(11) 0.0288(10) 0.0006(8) -0.0011(8) -0.0029(8)
C13 0.0208(9) 0.0211(11) 0.0254(9) 0.0062(8) 0.0019(8) 0.0027(7)
C14 0.0258(10) 0.0323(12) 0.0349(11) 0.0058(9) 0.0005(9) -0.0060(9)
C15 0.0322(10) 0.0218(11) 0.0303(10) 0.0053(8) -0.0029(8) -0.0075(8)
C16 0.0291(10) 0.0193(10) 0.0193(9) -0.0002(7) 0.0053(8) -0.0036(8)
Cr 0.01872(14) 0.01794(17) 0.02175(15) 0.00135(11) 0.00106(11) -0.00248(12)
O1 0.0254(6) 0.0225(7) 0.0197(6) -0.0006(5) -0.0030(5) -0.0009(5)
O2 0.0399(8) 0.0339(9) 0.0394(8) 0.0122(7) 0.0012(7) -0.0124(7)
O3 0.0412(8) 0.0349(9) 0.0272(7) -0.0061(6) 0.0030(6) 0.0065(7)
O4 0.0219(8) 0.0638(12) 0.0707(11) 0.0175(9) -0.0009(7) 0.0047(8)
O5 0.0602(10) 0.0365(10) 0.0363(8) -0.0096(7) -0.0053(7) -0.0145(8)
O6 0.0250(7) 0.0313(8) 0.0387(8) 0.0039(6) 0.0040(6) 0.0056(6)
P 0.0173(2) 0.0165(3) 0.0181(2) -0.00012(18) -0.00047(17) -0.00076(18)
Si1 0.0200(2) 0.0201(3) 0.0227(2) -0.0033(2) -0.0012(2) -0.0019(2)
Si2 0.0215(2) 0.0186(3) 0.0265(3) 0.0025(2) -0.0029(2) 0.0001(2)

loop_
_atom_type_symbol
_atom_type_description
_atom_type_scat_dispersion_real
_atom_type_scat_dispersion_imag
_atom_type_scat_source
C C 0.0033 0.0016 'International Tables Vol C Tables 4.2.6.8 and 6.1.1.4'
H H 0.0000 0.0000 'International Tables Vol C Tables 4.2.6.8 and 6.1.1.4'
Cr Cr 0.3209 0.6236 'International Tables Vol C Tables 4.2.6.8 and 6.1.1.4'
O O 0.0106 0.0060 'International Tables Vol C Tables 4.2.6.8 and 6.1.1.4'
P P 0.1023 0.0942 'International Tables Vol C Tables 4.2.6.8 and 6.1.1.4'
Si Si 0.0817 0.0704 'International Tables Vol C Tables 4.2.6.8 and 6.1.1.4'

loop_
_geom_angle_atom_site_label_1
_geom_angle_atom_site_label_2
_geom_angle_atom_site_label_3
_geom_angle
_geom_angle_site_symmetry_1
_geom_angle_site_symmetry_3
_geom_angle_publ_flag
O1 C1 C2 115.51(14) . . ?
O1 C1 P 60.40(7) . . ?
C2 C1 P 125.84(13) . . ?
O1 C1 H1A 114.5 . . ?
C2 C1 H1A 114.5 . . ?
P C1 H1A 114.5 . . ?
C1 C2 C3 109.98(15) . . ?
C1 C2 C4 109.38(16) . . ?
C3 C2 C4 111.65(15) . . ?
C1 C2 H2A 108.6 . . ?
C3 C2 H2A 108.6 . . ?
C4 C2 H2A 108.6 . . ?
C2 C3 H3A 109.5 . . ?
C2 C3 H3B 109.5 . . ?
H3A C3 H3B 109.5 . . ?
C2 C3 H3C 109.5 . . ?
H3A C3 H3C 109.5 . . ?
H3B C3 H3C 109.5 . . ?
C2 C4 H4C 109.5 . . ?
C2 C4 H4B 109.5 . . ?
H4C C4 H4B 109.5 . . ?
C2 C4 H4A 109.5 . . ?
H4C C4 H4A 109.5 . . ?
H4B C4 H4A 109.5 . . ?
P C5 Si1 113.31(9) . . ?
P C5 Si2 113.35(9) . . ?
Si1 C5 Si2 118.75(9) . . ?
P C5 H5A 102.9 . . ?
Si1 C5 H5A 102.9 . . ?
Si2 C5 H5A 102.9 . . ?
Si1 C6 H6A 109.5 . . ?
Si1 C6 H6B 109.5 . . ?
H6A C6 H6B 109.5 . . ?
Si1 C6 H6C 109.5 . . ?
H6A C6 H6C 109.5 . . ?
H6B C6 H6C 109.5 . . ?
Si1 C7 H7A 109.5 . . ?
Si1 C7 H7B 109.5 . . ?
H7A C7 H7B 109.5 . . ?
Si1 C7 H7C 109.5 . . ?
H7A C7 H7C 109.5 . . ?
H7B C7 H7C 109.5 . . ?
Si1 C8 H8A 109.5 . . ?
Si1 C8 H8B 109.5 . . ?
H8A C8 H8B 109.5 . . ?
Si1 C8 H8C 109.5 . . ?
H8A C8 H8C 109.5 . . ?
H8B C8 H8C 109.5 . . ?
Si2 C9 H9A 109.5 . . ?
Si2 C9 H9B 109.5 . . ?
H9A C9 H9B 109.5 . . ?
Si2 C9 H9C 109.5 . . ?
H9A C9 H9C 109.5 . . ?
H9B C9 H9C 109.5 . . ?
Si2 C10 H10A 109.5 . . ?
Si2 C10 H10B 109.5 . . ?
H10A C10 H10B 109.5 . . ?
Si2 C10 H10C 109.5 . . ?
H10A C10 H10C 109.5 . . ?
H10B C10 H10C 109.5 . . ?
Si2 C11 H11C 109.5 . . ?
Si2 C11 H11B 109.5 . . ?
H11C C11 H11B 109.5 . . ?
Si2 C11 H11A 109.5 . . ?
H11C C11 H11A 109.5 . . ?
H11B C11 H11A 109.5 . . ?
O2 C12 Cr 179.41(18) . . ?
O3 C13 Cr 177.97(15) . . ?
O4 C14 Cr 178.06(17) . . ?
O5 C15 Cr 178.42(17) . . ?
O6 C16 Cr 178.83(16) . . ?
C12 Cr C13 89.58(8) . . ?
C12 Cr C16 89.77(8) . . ?
C13 Cr C16 90.01(7) . . ?
C12 Cr C14 90.87(8) . . ?
C13 Cr C14 88.14(8) . . ?
C16 Cr C14 178.04(8) . . ?
C12 Cr C15 89.84(8) . . ?
C13 Cr C15 177.19(8) . . ?
C16 Cr C15 92.73(8) . . ?
C14 Cr C15 89.13(8) . . ?
C12 Cr P 179.17(6) . . ?
C13 Cr P 90.95(5) . . ?
C16 Cr P 89.61(5) . . ?
C14 Cr P 89.77(6) . . ?
C15 Cr P 89.65(5) . . ?
C1 O1 P 68.62(8) . . ?
O1 P C1 50.98(7) . . ?
O1 P C5 108.03(7) . . ?
C1 P C5 108.82(8) . . ?
O1 P Cr 118.39(5) . . ?
C1 P Cr 127.39(6) . . ?
C5 P Cr 121.55(5) . . ?
C6 Si1 C8 108.18(9) . . ?
C6 Si1 C7 107.90(9) . . ?
C8 Si1 C7 109.42(10) . . ?
C6 Si1 C5 110.41(8) . . ?
C8 Si1 C5 112.61(8) . . ?
C7 Si1 C5 108.21(8) . . ?
C11 Si2 C9 110.50(9) . . ?
C11 Si2 C10 109.08(9) . . ?
C9 Si2 C10 107.87(9) . . ?
C11 Si2 C5 113.98(8) . . ?
C9 Si2 C5 107.64(8) . . ?
C10 Si2 C5 107.57(8) . . ?

loop_
_geom_bond_atom_site_label_1
_geom_bond_atom_site_label_2
_geom_bond_distance
_geom_bond_site_symmetry_2
_geom_bond_publ_flag
C1 O1 1.489(2) . ?
C1 C2 1.501(2) . ?
C1 P 1.7842(16) . ?
C1 H1A 1.0000 . ?
C2 C3 1.524(3) . ?
C2 C4 1.531(2) . ?
C2 H2A 1.0000 . ?
C3 H3A 0.9800 . ?
C3 H3B 0.9800 . ?
C3 H3C 0.9800 . ?
C4 H4C 0.9800 . ?
C4 H4B 0.9800 . ?
C4 H4A 0.9800 . ?
C5 P 1.8110(17) . ?
C5 Si1 1.9115(17) . ?
C5 Si2 1.9125(18) . ?
C5 H5A 1.0000 . ?
C6 Si1 1.862(2) . ?
C6 H6A 0.9800 . ?
C6 H6B 0.9800 . ?
C6 H6C 0.9800 . ?
C7 Si1 1.8676(19) . ?
C7 H7A 0.9800 . ?
C7 H7B 0.9800 . ?
C7 H7C 0.9800 . ?
C8 Si1 1.8623(18) . ?
C8 H8A 0.9800 . ?
C8 H8B 0.9800 . ?
C8 H8C 0.9800 . ?
C9 Si2 1.8648(18) . ?
C9 H9A 0.9800 . ?
C9 H9B 0.9800 . ?
C9 H9C 0.9800 . ?
C10 Si2 1.8657(19) . ?
C10 H10A 0.9800 . ?
C10 H10B 0.9800 . ?
C10 H10C 0.9800 . ?
C11 Si2 1.8635(18) . ?
C11 H11C 0.9800 . ?
C11 H11B 0.9800 . ?
C11 H11A 0.9800 . ?
C12 O2 1.149(2) . ?
C12 Cr 1.8747(19) . ?
C13 O3 1.142(2) . ?
C13 Cr 1.8825(19) . ?
C14 O4 1.137(2) . ?
C14 Cr 1.902(2) . ?
C15 O5 1.141(2) . ?
C15 Cr 1.908(2) . ?
C16 O6 1.142(2) . ?
C16 Cr 1.8997(19) . ?
Cr P 2.3207(5) . ?
O1 P 1.6661(12) . ?
